data_7131656
loop_
_publ_author_name
'Caise, Alexa'
'Hicks, Jamie'
'Heilmann, Andreas'
'Aldridge, Simon'

_publ_section_title
;
 Redox flexibility in a germanium hydride manifold: hydrogen shuttling
 <i>via</i> oxidative addition and reductive elimination.
;
_journal_issue 47
_journal_name_full 'Chemical communications (Cambridge, England)'
_journal_page_first 7251
_journal_page_last 7254
_journal_paper_doi 10.1039/d3cc01411h
_journal_volume 59
_journal_year 2023
_chemical_formula_moiety 'C30 H42 Ge N2 O'
_chemical_formula_sum 'C30 H42 Ge N2 O'
_chemical_formula_weight 519.24
_space_group_crystal_system triclinic
_space_group_IT_number 2
_space_group_name_Hall '-P 1'
_space_group_name_H-M_alt 'P -1'
_atom_sites_solution_hydrogens geom
_audit_creation_date 2023-02-15
_audit_creation_method
;
Olex2 1.5
(compiled 2022.04.07 svn.rca3783a0 for OlexSys, GUI svn.r6498)
;
_audit_update_record
;
2023-02-16 deposited with the CCDC.	2023-05-16 downloaded from the CCDC.
;
_cell_angle_alpha 102.491(3)
_cell_angle_beta 100.285(3)
_cell_angle_gamma 93.091(4)
_cell_formula_units_Z 2
_cell_length_a 8.2011(3)
_cell_length_b 10.5814(6)
_cell_length_c 16.5784(5)
_cell_measurement_reflns_used 8407
_cell_measurement_temperature 150.0(2)
_cell_measurement_theta_max 75.9920
_cell_measurement_theta_min 5.4860
_cell_volume 1375.61(10)
_computing_cell_refinement 'CrysAlisPro 1.171.39.46 (Rigaku OD, 2018)'
_computing_data_collection 'CrysAlisPro 1.171.39.46 (Rigaku OD, 2018)'
_computing_data_reduction 'CrysAlisPro 1.171.39.46 (Rigaku OD, 2018)'
_computing_molecular_graphics 'Olex2 1.5 (Dolomanov et al., 2009)'
_computing_publication_material 'Olex2 1.5 (Dolomanov et al., 2009)'
_computing_structure_refinement 'SHELXL 2019/3 (Sheldrick, 2015)'
_computing_structure_solution 'SHELXT 2018/2 (Sheldrick, 2018)'
_diffrn_ambient_temperature 150.0(2)
_diffrn_detector_area_resol_mean 10.4102
_diffrn_measured_fraction_theta_full 0.999
_diffrn_measured_fraction_theta_max 0.981
_diffrn_measurement_device_type 'SuperNova, Dual, Cu at home/near, Atlas'
_diffrn_measurement_method '\w scans'
_diffrn_radiation_type CuK\a
_diffrn_radiation_wavelength 1.54184
_diffrn_reflns_av_R_equivalents 0.0274
_diffrn_reflns_av_unetI/netI 0.0293
_diffrn_reflns_Laue_measured_fraction_full 0.999
_diffrn_reflns_Laue_measured_fraction_max 0.981
_diffrn_reflns_limit_h_max 10
_diffrn_reflns_limit_h_min -10
_diffrn_reflns_limit_k_max 12
_diffrn_reflns_limit_k_min -13
_diffrn_reflns_limit_l_max 20
_diffrn_reflns_limit_l_min -20
_diffrn_reflns_number 13167
_diffrn_reflns_point_group_measured_fraction_full 0.999
_diffrn_reflns_point_group_measured_fraction_max 0.981
_diffrn_reflns_theta_full 67.684
_diffrn_reflns_theta_max 76.498
_diffrn_reflns_theta_min 4.300
_diffrn_source 'micro-focus sealed X-ray tube'
_exptl_absorpt_coefficient_mu 1.681
_exptl_absorpt_correction_T_max 1.00000
_exptl_absorpt_correction_T_min 0.96121
_exptl_absorpt_correction_type multi-scan
_exptl_absorpt_process_details
;
CrysAlisPro 1.171.39.46 (Rigaku Oxford Diffraction, 2018)
Empirical absorption correction using spherical harmonics,
 implemented in SCALE3 ABSPACK scaling algorithm.
;
_exptl_crystal_colour colourless
_exptl_crystal_density_diffrn 1.254
_exptl_crystal_description block
_exptl_crystal_F_000 552
_exptl_crystal_size_max 0.21
_exptl_crystal_size_mid 0.19
_exptl_crystal_size_min 0.08
_refine_diff_density_max 0.437
_refine_diff_density_min -0.364
_refine_diff_density_rms 0.049
_refine_ls_extinction_method none
_refine_ls_goodness_of_fit_ref 1.044
_refine_ls_hydrogen_treatment constr
_refine_ls_matrix_type full
_refine_ls_number_parameters 383
_refine_ls_number_reflns 5678
_refine_ls_number_restraints 72
_refine_ls_restrained_S_all 1.046
_refine_ls_R_factor_all 0.0299
_refine_ls_R_factor_gt 0.0283
_refine_ls_shift/su_max 0.003
_refine_ls_shift/su_mean 0.000
_refine_ls_structure_factor_coef Fsqd
_refine_ls_weighting_details 'w=1/[\s^2^(Fo^2^)+(0.0418P)^2^+0.3289P] where P=(Fo^2^+2Fc^2^)/3'
_refine_ls_weighting_scheme calc
_refine_ls_wR_factor_gt 0.0727
_refine_ls_wR_factor_ref 0.0744
_reflns_Friedel_coverage 0.000
_reflns_number_gt 5403
_reflns_number_total 5678
_reflns_threshold_expression 'I > 2\s(I)'
_cod_data_source_file d3cc01411h2.cif
_cod_data_source_block compound-3
_cod_depositor_comments 'Adding full bibliography for 7131655--7131658.cif.'
_cod_database_code 7131656
_shelx_shelxl_version_number 2019/3
_shelx_space_group_comment
;
The symmetry employed for this shelxl refinement is uniquely defined
by the following loop, which should always be used as a source of
symmetry information in preference to the above space-group names.
They are only intended as comments.
;
_shelx_estimated_absorpt_t_max 0.877
_shelx_estimated_absorpt_t_min 0.719
_olex2_refinement_description
;
1. Fixed Uiso
 At 1.2 times of:
  All C(H) groups, All C(H,H) groups, All C(H,H,H,H) groups
 At 1.5 times of:
  All C(H,H,H) groups
2. Uiso/Uaniso restraints and constraints
N1 \\sim C9 \\sim C10 \\sim C11 \\sim C12 \\sim C13 \\sim C14: within 2A with
sigma of 0.005 and sigma for terminal atoms of 0.01 within 2A
N1A \\sim C9A \\sim C10A \\sim C11A \\sim C12A \\sim C13A \\sim C14A: within 2A
with sigma of 0.005 and sigma for terminal atoms of 0.01 within 2A
3. Others
 Sof(H7BC)=Sof(H7BD)=Sof(N1A)=Sof(C9A)=Sof(H9A)=Sof(C10A)=Sof(H10D)=Sof(H10E)=
 Sof(H10F)=Sof(C11A)=Sof(H11D)=Sof(H11E)=Sof(H11F)=Sof(C12A)=Sof(H12A)=
 Sof(C13A)=Sof(H13D)=Sof(H13E)=Sof(H13F)=Sof(C14A)=Sof(H14D)=Sof(H14E)=
 Sof(H14F)=1-FVAR(1)
 Sof(H7AA)=Sof(H7AB)=Sof(N1)=Sof(C9)=Sof(H9)=Sof(C10)=Sof(H10A)=Sof(H10B)=
 Sof(H10C)=Sof(C11)=Sof(H11A)=Sof(H11B)=Sof(H11C)=Sof(C12)=Sof(H12)=Sof(C13)=
 Sof(H13A)=Sof(H13B)=Sof(H13C)=Sof(C14)=Sof(H14A)=Sof(H14B)=Sof(H14C)=FVAR(1)
4.a Ternary CH refined with riding coordinates:
 C15(H15), C18(H18), C9(H9), C12(H12), C9A(H9A), C12A(H12A)
4.b Secondary CH2 refined with riding coordinates:
 C7(H7AA,H7AB), C7(H7BC,H7BD), C8(H8A,H8B)
4.c Aromatic/amide H refined with riding coordinates:
 C3(H3), C4(H4), C5(H5), C22(H22), C23(H23), C24(H24), C26(H26), C27(H27),
 C28(H28), C29(H29)
4.d Idealised Me refined as rotating group:
 C16(H16A,H16B,H16C), C17(H17A,H17B,H17C), C19(H19A,H19B,H19C), C20(H20A,H20B,
 H20C), C10(H10A,H10B,H10C), C11(H11A,H11B,H11C), C13(H13A,H13B,H13C), C14(H14A,
 H14B,H14C), C10A(H10D,H10E,H10F), C11A(H11D,H11E,H11F), C13A(H13D,H13E,H13F),
 C14A(H14D,H14E,H14F)
;
_olex2_submission_special_instructions 'No special instructions were received'

loop_
_space_group_symop_operation_xyz
'x, y, z'
'-x, -y, -z'

loop_
_atom_site_label
_atom_site_type_symbol
_atom_site_fract_x
_atom_site_fract_y
_atom_site_fract_z
_atom_site_U_iso_or_equiv
_atom_site_adp_type
_atom_site_occupancy
_atom_site_site_symmetry_order
_atom_site_calc_flag
_atom_site_refinement_flags_posn
_atom_site_refinement_flags_adp
_atom_site_refinement_flags_occupancy
_atom_site_disorder_assembly
_atom_site_disorder_group
Ge1 Ge 0.14912(2) 0.41218(2) 0.74866(2) 0.02203(6) Uani 1 1 d . . . . .
O1 O 0.35274(12) 0.36106(10) 0.80151(6) 0.0262(2) Uani 1 1 d . . . . .
N2 N 0.13639(13) 0.61779(11) 0.84520(7) 0.0201(2) Uani 1 1 d . . . . .
C1 C 0.27459(16) 0.53733(13) 0.70211(8) 0.0202(2) Uani 1 1 d . . . . .
C2 C 0.27334(16) 0.67041(13) 0.73321(8) 0.0217(2) Uani 1 1 d . . . . .
C3 C 0.3683(2) 0.75996(14) 0.70582(9) 0.0291(3) Uani 1 1 d . . . . .
H3 H 0.366165 0.850620 0.727069 0.035 Uiso 1 1 calc R U . . .
C4 C 0.4658(2) 0.71564(16) 0.64734(9) 0.0332(3) Uani 1 1 d . . . . .
H4 H 0.533700 0.776065 0.629832 0.040 Uiso 1 1 calc R U . . .
C5 C 0.46468(19) 0.58311(15) 0.61419(9) 0.0295(3) Uani 1 1 d . . . . .
H5 H 0.530244 0.553473 0.573335 0.035 Uiso 1 1 calc R U . . .
C6 C 0.36841(16) 0.49388(13) 0.64041(8) 0.0227(3) Uani 1 1 d . . . . .
C7 C 0.36534(17) 0.34993(14) 0.60334(9) 0.0264(3) Uani 1 1 d . . . . .
H7AA H 0.408652 0.336715 0.550388 0.032 Uiso 0.760(5) 1 calc R U P A 1
H7AB H 0.438414 0.310105 0.643226 0.032 Uiso 0.760(5) 1 calc R U P A 1
H7BC H 0.373210 0.336800 0.543249 0.032 Uiso 0.240(5) 1 calc R U P A 2
H7BD H 0.464349 0.316980 0.632671 0.032 Uiso 0.240(5) 1 calc R U P A 2
C8 C 0.16349(17) 0.71569(13) 0.79570(8) 0.0228(3) Uani 1 1 d . . . . .
H8A H 0.215751 0.798271 0.834577 0.027 Uiso 1 1 calc R U . . .
H8B H 0.054664 0.732645 0.765173 0.027 Uiso 1 1 calc R U . . .
C15 C -0.03840(16) 0.61271(14) 0.86273(9) 0.0250(3) Uani 1 1 d . . . . .
H15 H -0.052499 0.536347 0.888220 0.030 Uiso 1 1 calc R U . . .
C16 C -0.0716(2) 0.73232(17) 0.92586(11) 0.0357(3) Uani 1 1 d . . . . .
H16A H 0.000431 0.738031 0.980723 0.054 Uiso 1 1 calc R U . . .
H16B H -0.188451 0.724887 0.931500 0.054 Uiso 1 1 calc R U . . .
H16C H -0.048051 0.810699 0.905820 0.054 Uiso 1 1 calc R U . . .
C17 C -0.17273(18) 0.59001(17) 0.78251(10) 0.0341(3) Uani 1 1 d . . . . .
H17A H -0.184695 0.671826 0.764394 0.051 Uiso 1 1 calc R U . . .
H17B H -0.278971 0.558685 0.793975 0.051 Uiso 1 1 calc R U . . .
H17C H -0.140392 0.525012 0.737883 0.051 Uiso 1 1 calc R U . . .
C18 C 0.26408(17) 0.64920(13) 0.92644(8) 0.0232(3) Uani 1 1 d . . . . .
H18 H 0.246189 0.736929 0.958927 0.028 Uiso 1 1 calc R U . . .
C19 C 0.44244(17) 0.65586(14) 0.91156(9) 0.0263(3) Uani 1 1 d . . . . .
H19A H 0.463628 0.571111 0.879505 0.040 Uiso 1 1 calc R U . . .
H19B H 0.520240 0.678629 0.965873 0.040 Uiso 1 1 calc R U . . .
H19C H 0.457961 0.722127 0.879738 0.040 Uiso 1 1 calc R U . . .
C20 C 0.24340(19) 0.55254(15) 0.98090(9) 0.0294(3) Uani 1 1 d . . . . .
H20A H 0.134551 0.557508 0.997392 0.044 Uiso 1 1 calc R U . . .
H20B H 0.331552 0.573664 1.031460 0.044 Uiso 1 1 calc R U . . .
H20C H 0.250804 0.464330 0.948841 0.044 Uiso 1 1 calc R U . . .
C21 C 0.36266(17) 0.25696(13) 0.83616(8) 0.0231(3) Uani 1 1 d . . . . .
C22 C 0.23927(18) 0.21046(14) 0.87196(8) 0.0256(3) Uani 1 1 d . . . . .
H22 H 0.140146 0.252708 0.873243 0.031 Uiso 1 1 calc R U . . .
C23 C 0.25983(19) 0.10004(14) 0.90680(9) 0.0283(3) Uani 1 1 d . . . . .
H23 H 0.173657 0.069056 0.931074 0.034 Uiso 1 1 calc R U . . .
C24 C 0.4009(2) 0.03711(14) 0.90625(9) 0.0298(3) Uani 1 1 d . . . . .
H24 H 0.412453 -0.036417 0.930331 0.036 Uiso 1 1 calc R U . . .
C25 C 0.52946(18) 0.08145(14) 0.86985(9) 0.0287(3) Uani 1 1 d . . . . .
C26 C 0.6755(2) 0.01664(16) 0.86553(13) 0.0412(4) Uani 1 1 d . . . . .
H26 H 0.689549 -0.057043 0.889286 0.049 Uiso 1 1 calc R U . . .
C27 C 0.7961(2) 0.0583(2) 0.82786(15) 0.0495(5) Uani 1 1 d . . . . .
H27 H 0.892011 0.012423 0.824470 0.059 Uiso 1 1 calc R U . . .
C28 C 0.7792(2) 0.1696(2) 0.79373(13) 0.0446(4) Uani 1 1 d . . . . .
H28 H 0.864396 0.198685 0.768110 0.053 Uiso 1 1 calc R U . . .
C29 C 0.64049(19) 0.23534(15) 0.79755(10) 0.0322(3) Uani 1 1 d . . . . .
H29 H 0.630522 0.310329 0.774883 0.039 Uiso 1 1 calc R U . . .
C30 C 0.51182(17) 0.19281(13) 0.83490(9) 0.0254(3) Uani 1 1 d . . . . .
N1 N 0.1927(3) 0.2853(3) 0.58586(16) 0.0210(5) Uani 0.760(5) 1 d . U P A 1
C9 C 0.0732(2) 0.3410(2) 0.52749(11) 0.0242(5) Uani 0.760(5) 1 d . U P A 1
H9 H 0.096610 0.437674 0.546666 0.029 Uiso 0.760(5) 1 calc R U P A 1
C10 C -0.1060(4) 0.3092(3) 0.5356(2) 0.0343(6) Uani 0.760(5) 1 d . U P A 1
H10A H -0.138483 0.215974 0.512825 0.051 Uiso 0.760(5) 1 calc R U P A 1
H10B H -0.180037 0.359000 0.504036 0.051 Uiso 0.760(5) 1 calc R U P A 1
H10C H -0.114697 0.332042 0.595090 0.051 Uiso 0.760(5) 1 calc R U P A 1
C11 C 0.0885(5) 0.3065(4) 0.4345(2) 0.0365(7) Uani 0.760(5) 1 d . U P A 1
H11A H 0.202461 0.331860 0.429683 0.055 Uiso 0.760(5) 1 calc R U P A 1
H11B H 0.010505 0.353113 0.402436 0.055 Uiso 0.760(5) 1 calc R U P A 1
H11C H 0.062341 0.212651 0.412011 0.055 Uiso 0.760(5) 1 calc R U P A 1
C12 C 0.1823(2) 0.14040(18) 0.56299(12) 0.0270(5) Uani 0.760(5) 1 d . U P A 1
H12 H 0.068828 0.109738 0.528075 0.032 Uiso 0.760(5) 1 calc R U P A 1
C13 C 0.3070(4) 0.0830(2) 0.5102(2) 0.0468(7) Uani 0.760(5) 1 d . U P A 1
H13A H 0.301202 0.121727 0.461313 0.070 Uiso 0.760(5) 1 calc R U P A 1
H13B H 0.280063 -0.011351 0.491071 0.070 Uiso 0.760(5) 1 calc R U P A 1
H13C H 0.419680 0.101812 0.544532 0.070 Uiso 0.760(5) 1 calc R U P A 1
C14 C 0.1945(5) 0.0851(2) 0.64016(16) 0.0394(7) Uani 0.760(5) 1 d . U P A 1
H14A H 0.303720 0.113935 0.676814 0.059 Uiso 0.760(5) 1 calc R U P A 1
H14B H 0.180870 -0.010078 0.623135 0.059 Uiso 0.760(5) 1 calc R U P A 1
H14C H 0.106907 0.115558 0.670686 0.059 Uiso 0.760(5) 1 calc R U P A 1
N1A N 0.2184(15) 0.2751(12) 0.6095(6) 0.0356(19) Uani 0.240(5) 1 d . U P A 2
C9A C 0.0834(10) 0.2674(11) 0.5344(5) 0.0422(18) Uani 0.240(5) 1 d . U P A 2
H9A H 0.035956 0.174330 0.518943 0.051 Uiso 0.240(5) 1 calc R U P A 2
C10A C -0.0577(17) 0.3403(16) 0.5552(9) 0.057(3) Uani 0.240(5) 1 d . U P A 2
H10D H -0.104966 0.306098 0.597308 0.086 Uiso 0.240(5) 1 calc R U P A 2
H10E H -0.143187 0.330845 0.504187 0.086 Uiso 0.240(5) 1 calc R U P A 2
H10F H -0.018593 0.432526 0.577870 0.086 Uiso 0.240(5) 1 calc R U P A 2
C11A C 0.1301(19) 0.2902(18) 0.4539(9) 0.055(3) Uani 0.240(5) 1 d . U P A 2
H11D H 0.164804 0.382714 0.461228 0.083 Uiso 0.240(5) 1 calc R U P A 2
H11E H 0.033669 0.263760 0.407514 0.083 Uiso 0.240(5) 1 calc R U P A 2
H11F H 0.221928 0.238873 0.440891 0.083 Uiso 0.240(5) 1 calc R U P A 2
C12A C 0.2572(10) 0.1429(8) 0.6207(5) 0.0380(17) Uani 0.240(5) 1 d . U P A 2
H12A H 0.346944 0.160432 0.672355 0.046 Uiso 0.240(5) 1 calc R U P A 2
C13A C 0.3335(12) 0.0594(9) 0.5534(6) 0.046(2) Uani 0.240(5) 1 d . U P A 2
H13D H 0.374769 -0.015996 0.573056 0.068 Uiso 0.240(5) 1 calc R U P A 2
H13E H 0.426088 0.110673 0.541750 0.068 Uiso 0.240(5) 1 calc R U P A 2
H13F H 0.248954 0.029643 0.501733 0.068 Uiso 0.240(5) 1 calc R U P A 2
C14A C 0.1129(13) 0.0702(10) 0.6448(6) 0.040(2) Uani 0.240(5) 1 d . U P A 2
H14D H 0.089586 0.119696 0.697968 0.059 Uiso 0.240(5) 1 calc R U P A 2
H14E H 0.143461 -0.015844 0.651305 0.059 Uiso 0.240(5) 1 calc R U P A 2
H14F H 0.013506 0.060163 0.600354 0.059 Uiso 0.240(5) 1 calc R U P A 2

loop_
_atom_site_aniso_label
_atom_site_aniso_U_11
_atom_site_aniso_U_22
_atom_site_aniso_U_33
_atom_site_aniso_U_23
_atom_site_aniso_U_13
_atom_site_aniso_U_12
Ge1 0.02044(9) 0.02012(9) 0.02648(9) 0.00857(6) 0.00366(6) 0.00016(6)
O1 0.0255(5) 0.0219(5) 0.0326(5) 0.0116(4) 0.0031(4) 0.0027(4)
N2 0.0198(5) 0.0205(5) 0.0203(5) 0.0048(4) 0.0040(4) 0.0030(4)
C1 0.0196(6) 0.0201(6) 0.0202(5) 0.0061(5) 0.0011(4) -0.0003(5)
C2 0.0234(6) 0.0219(6) 0.0193(5) 0.0065(5) 0.0013(4) 0.0010(5)
C3 0.0372(8) 0.0217(6) 0.0267(6) 0.0055(5) 0.0039(5) -0.0041(6)
C4 0.0399(8) 0.0313(8) 0.0293(7) 0.0090(6) 0.0103(6) -0.0100(6)
C5 0.0305(7) 0.0338(8) 0.0235(6) 0.0047(5) 0.0079(5) -0.0030(6)
C6 0.0220(6) 0.0259(7) 0.0188(5) 0.0044(5) 0.0015(4) 0.0003(5)
C7 0.0250(6) 0.0266(7) 0.0274(6) 0.0035(5) 0.0081(5) 0.0038(5)
C8 0.0261(6) 0.0181(6) 0.0245(6) 0.0057(5) 0.0041(5) 0.0033(5)
C15 0.0211(6) 0.0260(7) 0.0294(6) 0.0064(5) 0.0077(5) 0.0045(5)
C16 0.0310(7) 0.0371(8) 0.0396(8) 0.0027(7) 0.0137(6) 0.0112(6)
C17 0.0221(7) 0.0389(8) 0.0384(8) 0.0059(6) 0.0017(6) 0.0049(6)
C18 0.0242(6) 0.0227(6) 0.0205(6) 0.0025(5) 0.0020(5) 0.0028(5)
C19 0.0218(6) 0.0274(7) 0.0262(6) 0.0031(5) -0.0007(5) 0.0012(5)
C20 0.0345(7) 0.0318(7) 0.0217(6) 0.0081(5) 0.0028(5) 0.0029(6)
C21 0.0264(6) 0.0184(6) 0.0220(6) 0.0042(5) -0.0006(5) -0.0001(5)
C22 0.0294(7) 0.0220(6) 0.0242(6) 0.0047(5) 0.0032(5) 0.0019(5)
C23 0.0365(7) 0.0235(7) 0.0230(6) 0.0057(5) 0.0025(5) -0.0042(6)
C24 0.0395(8) 0.0180(6) 0.0275(6) 0.0070(5) -0.0059(6) -0.0013(5)
C25 0.0283(7) 0.0213(6) 0.0307(7) 0.0047(5) -0.0065(5) -0.0006(5)
C26 0.0321(8) 0.0283(8) 0.0600(10) 0.0142(7) -0.0055(7) 0.0064(6)
C27 0.0260(8) 0.0438(10) 0.0768(13) 0.0152(9) 0.0015(8) 0.0108(7)
C28 0.0241(7) 0.0467(10) 0.0625(11) 0.0137(9) 0.0065(7) 0.0018(7)
C29 0.0255(7) 0.0293(7) 0.0398(8) 0.0090(6) 0.0008(6) -0.0005(6)
C30 0.0240(6) 0.0211(6) 0.0263(6) 0.0033(5) -0.0037(5) -0.0011(5)
N1 0.0226(11) 0.0160(8) 0.0229(12) 0.0022(8) 0.0041(9) 0.0000(7)
C9 0.0251(9) 0.0197(10) 0.0249(9) 0.0047(7) -0.0012(6) -0.0004(7)
C10 0.0236(14) 0.0409(15) 0.0329(16) 0.0035(11) -0.0011(11) -0.0008(10)
C11 0.0434(19) 0.0377(14) 0.0261(15) 0.0078(11) 0.0013(12) 0.0000(12)
C12 0.0318(10) 0.0187(8) 0.0282(10) 0.0009(7) 0.0059(7) 0.0012(7)
C13 0.0540(15) 0.0225(11) 0.0645(19) -0.0026(12) 0.0280(14) 0.0064(10)
C14 0.065(2) 0.0193(11) 0.0307(11) 0.0050(9) 0.0024(13) 0.0039(14)
N1A 0.035(3) 0.042(3) 0.027(4) 0.003(3) 0.004(3) 0.008(3)
C9A 0.039(3) 0.056(4) 0.029(3) 0.008(3) 0.002(3) 0.007(3)
C10A 0.046(7) 0.069(7) 0.043(5) 0.002(5) -0.015(5) 0.017(5)
C11A 0.050(7) 0.073(7) 0.043(6) 0.022(5) 0.000(5) 0.001(5)
C12A 0.043(3) 0.034(3) 0.035(3) 0.003(3) 0.006(3) 0.012(3)
C13A 0.059(5) 0.042(4) 0.040(4) 0.010(3) 0.013(3) 0.018(3)
C14A 0.040(4) 0.033(4) 0.043(4) 0.002(3) 0.010(4) 0.004(4)

loop_
_atom_type_symbol
_atom_type_description
_atom_type_scat_dispersion_real
_atom_type_scat_dispersion_imag
_atom_type_scat_source
C C 0.0181 0.0091 'International Tables Vol C Tables 4.2.6.8 and 6.1.1.4'
H H 0.0000 0.0000 'International Tables Vol C Tables 4.2.6.8 and 6.1.1.4'
Ge Ge -1.0885 0.8855 'International Tables Vol C Tables 4.2.6.8 and 6.1.1.4'
N N 0.0311 0.0180 'International Tables Vol C Tables 4.2.6.8 and 6.1.1.4'
O O 0.0492 0.0322 'International Tables Vol C Tables 4.2.6.8 and 6.1.1.4'

loop_
_geom_angle_atom_site_label_1
_geom_angle_atom_site_label_2
_geom_angle_atom_site_label_3
_geom_angle
_geom_angle_site_symmetry_1
_geom_angle_site_symmetry_3
_geom_angle_publ_flag
O1 Ge1 C1 90.53(5) . . ?
C21 O1 Ge1 123.80(9) . . ?
C8 N2 C15 111.64(10) . . ?
C8 N2 C18 109.07(10) . . ?
C18 N2 C15 110.83(10) . . ?
C2 C1 Ge1 119.53(10) . . ?
C2 C1 C6 119.17(12) . . ?
C6 C1 Ge1 121.27(10) . . ?
C1 C2 C3 120.80(13) . . ?
C1 C2 C8 118.49(12) . . ?
C3 C2 C8 120.70(12) . . ?
C2 C3 H3 120.3 . . ?
C4 C3 C2 119.45(14) . . ?
C4 C3 H3 120.3 . . ?
C3 C4 H4 119.9 . . ?
C3 C4 C5 120.25(14) . . ?
C5 C4 H4 119.9 . . ?
C4 C5 H5 119.8 . . ?
C6 C5 C4 120.39(14) . . ?
C6 C5 H5 119.8 . . ?
C1 C6 C7 119.83(12) . . ?
C5 C6 C1 119.86(13) . . ?
C5 C6 C7 120.31(13) . . ?
C6 C7 H7AA 109.5 . . ?
C6 C7 H7AB 109.5 . . ?
C6 C7 H7BC 108.8 . . ?
C6 C7 H7BD 108.8 . . ?
H7AA C7 H7AB 108.1 . . ?
H7BC C7 H7BD 107.7 . . ?
N1 C7 C6 110.68(15) . . ?
N1 C7 H7AA 109.5 . . ?
N1 C7 H7AB 109.5 . . ?
N1A C7 C6 113.6(5) . . ?
N1A C7 H7BC 108.8 . . ?
N1A C7 H7BD 108.8 . . ?
N2 C8 C2 111.72(11) . . ?
N2 C8 H8A 109.3 . . ?
N2 C8 H8B 109.3 . . ?
C2 C8 H8A 109.3 . . ?
C2 C8 H8B 109.3 . . ?
H8A C8 H8B 107.9 . . ?
N2 C15 H15 106.9 . . ?
N2 C15 C16 113.93(12) . . ?
N2 C15 C17 112.84(11) . . ?
C16 C15 H15 106.9 . . ?
C16 C15 C17 109.04(12) . . ?
C17 C15 H15 106.9 . . ?
C15 C16 H16A 109.5 . . ?
C15 C16 H16B 109.5 . . ?
C15 C16 H16C 109.5 . . ?
H16A C16 H16B 109.5 . . ?
H16A C16 H16C 109.5 . . ?
H16B C16 H16C 109.5 . . ?
C15 C17 H17A 109.5 . . ?
C15 C17 H17B 109.5 . . ?
C15 C17 H17C 109.5 . . ?
H17A C17 H17B 109.5 . . ?
H17A C17 H17C 109.5 . . ?
H17B C17 H17C 109.5 . . ?
N2 C18 H18 107.6 . . ?
N2 C18 C19 112.53(11) . . ?
N2 C18 C20 112.01(11) . . ?
C19 C18 H18 107.6 . . ?
C20 C18 H18 107.6 . . ?
C20 C18 C19 109.40(12) . . ?
C18 C19 H19A 109.5 . . ?
C18 C19 H19B 109.5 . . ?
C18 C19 H19C 109.5 . . ?
H19A C19 H19B 109.5 . . ?
H19A C19 H19C 109.5 . . ?
H19B C19 H19C 109.5 . . ?
C18 C20 H20A 109.5 . . ?
C18 C20 H20B 109.5 . . ?
C18 C20 H20C 109.5 . . ?
H20A C20 H20B 109.5 . . ?
H20A C20 H20C 109.5 . . ?
H20B C20 H20C 109.5 . . ?
O1 C21 C22 124.00(13) . . ?
O1 C21 C30 116.64(13) . . ?
C22 C21 C30 119.36(13) . . ?
C21 C22 H22 119.9 . . ?
C21 C22 C23 120.29(13) . . ?
C23 C22 H22 119.9 . . ?
C22 C23 H23 119.3 . . ?
C24 C23 C22 121.42(14) . . ?
C24 C23 H23 119.3 . . ?
C23 C24 H24 120.0 . . ?
C23 C24 C25 119.92(13) . . ?
C25 C24 H24 120.0 . . ?
C24 C25 C26 121.78(14) . . ?
C24 C25 C30 119.59(14) . . ?
C26 C25 C30 118.63(15) . . ?
C25 C26 H26 119.5 . . ?
C27 C26 C25 121.05(16) . . ?
C27 C26 H26 119.5 . . ?
C26 C27 H27 119.8 . . ?
C26 C27 C28 120.33(16) . . ?
C28 C27 H27 119.8 . . ?
C27 C28 H28 119.9 . . ?
C29 C28 C27 120.17(18) . . ?
C29 C28 H28 119.9 . . ?
C28 C29 H29 119.6 . . ?
C28 C29 C30 120.70(16) . . ?
C30 C29 H29 119.6 . . ?
C25 C30 C21 119.42(14) . . ?
C29 C30 C21 121.46(13) . . ?
C29 C30 C25 119.10(14) . . ?
C7 N1 C12 114.1(2) . . ?
C9 N1 C7 113.16(19) . . ?
C9 N1 C12 113.5(2) . . ?
N1 C9 H9 106.3 . . ?
N1 C9 C10 111.2(2) . . ?
N1 C9 C11 116.0(2) . . ?
C10 C9 H9 106.3 . . ?
C10 C9 C11 110.1(2) . . ?
C11 C9 H9 106.3 . . ?
C9 C10 H10A 109.5 . . ?
C9 C10 H10B 109.5 . . ?
C9 C10 H10C 109.5 . . ?
H10A C10 H10B 109.5 . . ?
H10A C10 H10C 109.5 . . ?
H10B C10 H10C 109.5 . . ?
C9 C11 H11A 109.5 . . ?
C9 C11 H11B 109.5 . . ?
C9 C11 H11C 109.5 . . ?
H11A C11 H11B 109.5 . . ?
H11A C11 H11C 109.5 . . ?
H11B C11 H11C 109.5 . . ?
N1 C12 H12 106.7 . . ?
N1 C12 C13 115.3(2) . . ?
N1 C12 C14 111.15(18) . . ?
C13 C12 H12 106.7 . . ?
C14 C12 H12 106.7 . . ?
C14 C12 C13 109.9(2) . . ?
C12 C13 H13A 109.5 . . ?
C12 C13 H13B 109.5 . . ?
C12 C13 H13C 109.5 . . ?
H13A C13 H13B 109.5 . . ?
H13A C13 H13C 109.5 . . ?
H13B C13 H13C 109.5 . . ?
C12 C14 H14A 109.5 . . ?
C12 C14 H14B 109.5 . . ?
C12 C14 H14C 109.5 . . ?
H14A C14 H14B 109.5 . . ?
H14A C14 H14C 109.5 . . ?
H14B C14 H14C 109.5 . . ?
C7 N1A C9A 110.6(8) . . ?
C7 N1A C12A 110.8(8) . . ?
C12A N1A C9A 111.5(9) . . ?
N1A C9A H9A 104.0 . . ?
N1A C9A C11A 119.0(9) . . ?
C10A C9A N1A 112.7(9) . . ?
C10A C9A H9A 104.0 . . ?
C10A C9A C11A 111.3(11) . . ?
C11A C9A H9A 104.0 . . ?
C9A C10A H10D 109.5 . . ?
C9A C10A H10E 109.5 . . ?
C9A C10A H10F 109.5 . . ?
H10D C10A H10E 109.5 . . ?
H10D C10A H10F 109.5 . . ?
H10E C10A H10F 109.5 . . ?
C9A C11A H11D 109.5 . . ?
C9A C11A H11E 109.5 . . ?
C9A C11A H11F 109.5 . . ?
H11D C11A H11E 109.5 . . ?
H11D C11A H11F 109.5 . . ?
H11E C11A H11F 109.5 . . ?
N1A C12A H12A 104.1 . . ?
N1A C12A C13A 117.1(9) . . ?
N1A C12A C14A 112.2(8) . . ?
C13A C12A H12A 104.1 . . ?
C13A C12A C14A 113.4(7) . . ?
C14A C12A H12A 104.1 . . ?
C12A C13A H13D 109.5 . . ?
C12A C13A H13E 109.5 . . ?
C12A C13A H13F 109.5 . . ?
H13D C13A H13E 109.5 . . ?
H13D C13A H13F 109.5 . . ?
H13E C13A H13F 109.5 . . ?
C12A C14A H14D 109.5 . . ?
C12A C14A H14E 109.5 . . ?
C12A C14A H14F 109.5 . . ?
H14D C14A H14E 109.5 . . ?
H14D C14A H14F 109.5 . . ?
H14E C14A H14F 109.5 . . ?

loop_
_geom_bond_atom_site_label_1
_geom_bond_atom_site_label_2
_geom_bond_distance
_geom_bond_site_symmetry_2
_geom_bond_publ_flag
Ge1 O1 1.9050(10) . ?
Ge1 C1 1.9968(13) . ?
O1 C21 1.3478(17) . ?
N2 C8 1.4846(17) . ?
N2 C15 1.5131(17) . ?
N2 C18 1.5120(16) . ?
C1 C2 1.3921(18) . ?
C1 C6 1.4019(18) . ?
C2 C3 1.394(2) . ?
C2 C8 1.5099(18) . ?
C3 H3 0.9500 . ?
C3 C4 1.386(2) . ?
C4 H4 0.9500 . ?
C4 C5 1.390(2) . ?
C5 H5 0.9500 . ?
C5 C6 1.387(2) . ?
C6 C7 1.5112(19) . ?
C7 H7AA 0.9900 . ?
C7 H7AB 0.9900 . ?
C7 H7BC 0.9900 . ?
C7 H7BD 0.9900 . ?
C7 N1 1.490(3) . ?
C7 N1A 1.438(13) . ?
C8 H8A 0.9900 . ?
C8 H8B 0.9900 . ?
C15 H15 1.0000 . ?
C15 C16 1.529(2) . ?
C15 C17 1.5330(19) . ?
C16 H16A 0.9800 . ?
C16 H16B 0.9800 . ?
C16 H16C 0.9800 . ?
C17 H17A 0.9800 . ?
C17 H17B 0.9800 . ?
C17 H17C 0.9800 . ?
C18 H18 1.0000 . ?
C18 C19 1.5267(19) . ?
C18 C20 1.5250(19) . ?
C19 H19A 0.9800 . ?
C19 H19B 0.9800 . ?
C19 H19C 0.9800 . ?
C20 H20A 0.9800 . ?
C20 H20B 0.9800 . ?
C20 H20C 0.9800 . ?
C21 C22 1.380(2) . ?
C21 C30 1.4318(19) . ?
C22 H22 0.9500 . ?
C22 C23 1.416(2) . ?
C23 H23 0.9500 . ?
C23 C24 1.366(2) . ?
C24 H24 0.9500 . ?
C24 C25 1.412(2) . ?
C25 C26 1.417(2) . ?
C25 C30 1.424(2) . ?
C26 H26 0.9500 . ?
C26 C27 1.362(3) . ?
C27 H27 0.9500 . ?
C27 C28 1.415(3) . ?
C28 H28 0.9500 . ?
C28 C29 1.369(2) . ?
C29 H29 0.9500 . ?
C29 C30 1.415(2) . ?
N1 C9 1.488(3) . ?
N1 C12 1.491(3) . ?
C9 H9 1.0000 . ?
C9 C10 1.526(3) . ?
C9 C11 1.535(4) . ?
C10 H10A 0.9800 . ?
C10 H10B 0.9800 . ?
C10 H10C 0.9800 . ?
C11 H11A 0.9800 . ?
C11 H11B 0.9800 . ?
C11 H11C 0.9800 . ?
C12 H12 1.0000 . ?
C12 C13 1.528(3) . ?
C12 C14 1.508(3) . ?
C13 H13A 0.9800 . ?
C13 H13B 0.9800 . ?
C13 H13C 0.9800 . ?
C14 H14A 0.9800 . ?
C14 H14B 0.9800 . ?
C14 H14C 0.9800 . ?
N1A C9A 1.497(11) . ?
N1A C12A 1.493(15) . ?
C9A H9A 1.0000 . ?
C9A C10A 1.475(16) . ?
C9A C11A 1.515(17) . ?
C10A H10D 0.9800 . ?
C10A H10E 0.9800 . ?
C10A H10F 0.9800 . ?
C11A H11D 0.9800 . ?
C11A H11E 0.9800 . ?
C11A H11F 0.9800 . ?
C12A H12A 1.0000 . ?
C12A C13A 1.517(11) . ?
C12A C14A 1.535(13) . ?
C13A H13D 0.9800 . ?
C13A H13E 0.9800 . ?
C13A H13F 0.9800 . ?
C14A H14D 0.9800 . ?
C14A H14E 0.9800 . ?
C14A H14F 0.9800 . ?

loop_
_geom_torsion_atom_site_label_1
_geom_torsion_atom_site_label_2
_geom_torsion_atom_site_label_3
_geom_torsion_atom_site_label_4
_geom_torsion
_geom_torsion_site_symmetry_1
_geom_torsion_site_symmetry_2
_geom_torsion_site_symmetry_3
_geom_torsion_site_symmetry_4
_geom_torsion_publ_flag
Ge1 O1 C21 C22 -30.38(17) . . . . ?
Ge1 O1 C21 C30 149.70(9) . . . . ?
Ge1 C1 C2 C3 175.86(10) . . . . ?
Ge1 C1 C2 C8 -5.63(15) . . . . ?
Ge1 C1 C6 C5 -174.89(10) . . . . ?
Ge1 C1 C6 C7 4.56(16) . . . . ?
O1 C21 C22 C23 179.82(12) . . . . ?
O1 C21 C30 C25 -179.45(12) . . . . ?
O1 C21 C30 C29 -1.25(19) . . . . ?
C1 C2 C3 C4 -0.4(2) . . . . ?
C1 C2 C8 N2 27.68(16) . . . . ?
C1 C6 C7 N1 42.44(19) . . . . ?
C1 C6 C7 N1A 23.8(5) . . . . ?
C2 C1 C6 C5 3.11(19) . . . . ?
C2 C1 C6 C7 -177.43(12) . . . . ?
C2 C3 C4 C5 2.1(2) . . . . ?
C3 C2 C8 N2 -153.81(12) . . . . ?
C3 C4 C5 C6 -1.2(2) . . . . ?
C4 C5 C6 C1 -1.5(2) . . . . ?
C4 C5 C6 C7 179.08(13) . . . . ?
C5 C6 C7 N1 -138.10(16) . . . . ?
C5 C6 C7 N1A -156.8(4) . . . . ?
C6 C1 C2 C3 -2.18(19) . . . . ?
C6 C1 C2 C8 176.33(11) . . . . ?
C6 C7 N1 C9 58.1(2) . . . . ?
C6 C7 N1 C12 -170.15(16) . . . . ?
C6 C7 N1A C9A 88.8(8) . . . . ?
C6 C7 N1A C12A -147.1(5) . . . . ?
C7 N1 C9 C10 -159.6(2) . . . . ?
C7 N1 C9 C11 73.6(3) . . . . ?
C7 N1 C12 C13 -36.0(3) . . . . ?
C7 N1 C12 C14 89.9(3) . . . . ?
C7 N1A C9A C10A -111.4(12) . . . . ?
C7 N1A C9A C11A 21.7(15) . . . . ?
C7 N1A C12A C13A -57.5(10) . . . . ?
C7 N1A C12A C14A 168.8(7) . . . . ?
C8 N2 C15 C16 -70.62(14) . . . . ?
C8 N2 C15 C17 54.42(15) . . . . ?
C8 N2 C18 C19 -56.45(14) . . . . ?
C8 N2 C18 C20 179.81(11) . . . . ?
C8 C2 C3 C4 -178.90(13) . . . . ?
C15 N2 C8 C2 -143.38(11) . . . . ?
C15 N2 C18 C19 -179.74(11) . . . . ?
C15 N2 C18 C20 56.51(14) . . . . ?
C18 N2 C8 C2 93.80(12) . . . . ?
C18 N2 C15 C16 51.18(15) . . . . ?
C18 N2 C15 C17 176.22(12) . . . . ?
C21 C22 C23 C24 0.2(2) . . . . ?
C22 C21 C30 C25 0.62(19) . . . . ?
C22 C21 C30 C29 178.82(13) . . . . ?
C22 C23 C24 C25 -0.5(2) . . . . ?
C23 C24 C25 C26 -177.96(14) . . . . ?
C23 C24 C25 C30 0.8(2) . . . . ?
C24 C25 C26 C27 177.93(17) . . . . ?
C24 C25 C30 C21 -0.9(2) . . . . ?
C24 C25 C30 C29 -179.15(13) . . . . ?
C25 C26 C27 C28 1.4(3) . . . . ?
C26 C25 C30 C21 177.92(13) . . . . ?
C26 C25 C30 C29 -0.3(2) . . . . ?
C26 C27 C28 C29 -0.7(3) . . . . ?
C27 C28 C29 C30 -0.5(3) . . . . ?
C28 C29 C30 C21 -177.22(15) . . . . ?
C28 C29 C30 C25 1.0(2) . . . . ?
C30 C21 C22 C23 -0.26(19) . . . . ?
C30 C25 C26 C27 -0.9(2) . . . . ?
C9 N1 C12 C13 95.6(3) . . . . ?
C9 N1 C12 C14 -138.5(2) . . . . ?
C12 N1 C9 C10 68.4(3) . . . . ?
C12 N1 C9 C11 -58.5(3) . . . . ?
C9A N1A C12A C13A 66.2(12) . . . . ?
C9A N1A C12A C14A -67.5(10) . . . . ?
C12A N1A C9A C10A 124.9(13) . . . . ?
C12A N1A C9A C11A -102.1(13) . . . . ?
